data_7154459
loop_
_publ_author_name
'Bai, Zhushuang'
'Ji, Ling'
'Ge, Zemei'
'Wang, Xin'
'Li, Runtao'

_publ_section_title
;
 Asymmetric Michael addition reactions of nitroalkanes to 2-furanones
 catalyzed by bifunctional thiourea catalysts.
;
_journal_issue 19
_journal_name_full 'Organic &amp; biomolecular chemistry'
_journal_page_first 5363
_journal_page_last 5366
_journal_paper_doi 10.1039/c5ob00708a
_journal_volume 13
_journal_year 2015
_chemical_formula_sum 'C10 H15 N O6'
_chemical_formula_weight 245.23
_chemical_name_systematic
; 
 ? 
;
_space_group_IT_number 4
_symmetry_cell_setting monoclinic
_symmetry_space_group_name_Hall 'P 2yb'
_symmetry_space_group_name_H-M 'P 1 21 1'
_atom_sites_solution_hydrogens geom
_atom_sites_solution_primary direct
_atom_sites_solution_secondary difmap
_audit_creation_method SHELXL-97
_audit_update_record
;
2015-03-11 deposited with the CCDC.
2015-04-09 downloaded from the CCDC.
;
_cell_angle_alpha 90.00
_cell_angle_beta 113.568(15)
_cell_angle_gamma 90.00
_cell_formula_units_Z 2
_cell_length_a 8.772(6)
_cell_length_b 7.482(4)
_cell_length_c 9.640(6)
_cell_measurement_temperature 566(2)
_cell_volume 579.9(6)
_computing_structure_refinement 'SHELXL-97 (Sheldrick, 1997)'
_computing_structure_solution 'SHELXS-97 (Sheldrick, 1990)'
_diffrn_ambient_temperature 566(2)
_diffrn_measured_fraction_theta_full 0.977
_diffrn_measured_fraction_theta_max 0.977
_diffrn_radiation_monochromator graphite
_diffrn_radiation_source 'fine-focus sealed tube'
_diffrn_radiation_type CuK\a
_diffrn_radiation_wavelength 1.54178
_diffrn_reflns_av_R_equivalents 0.0434
_diffrn_reflns_av_sigmaI/netI 0.0620
_diffrn_reflns_limit_h_max 9
_diffrn_reflns_limit_h_min -10
_diffrn_reflns_limit_k_max 8
_diffrn_reflns_limit_k_min -9
_diffrn_reflns_limit_l_max 11
_diffrn_reflns_limit_l_min -8
_diffrn_reflns_number 4173
_diffrn_reflns_theta_full 68.18
_diffrn_reflns_theta_max 68.18
_diffrn_reflns_theta_min 7.76
_exptl_absorpt_coefficient_mu 1.002
_exptl_absorpt_correction_T_max 0.9064
_exptl_absorpt_correction_T_min 0.8247
_exptl_absorpt_correction_type multi-scan
_exptl_absorpt_process_details SADABS
_exptl_crystal_colour Colorless
_exptl_crystal_density_diffrn 1.404
_exptl_crystal_density_method 'not measured'
_exptl_crystal_description Block
_exptl_crystal_F_000 260
_exptl_crystal_size_max 0.20
_exptl_crystal_size_mid 0.20
_exptl_crystal_size_min 0.10
_refine_diff_density_max 0.221
_refine_diff_density_min -0.245
_refine_diff_density_rms 0.059
_refine_ls_abs_structure_details 'Flack H D (1983), Acta Cryst. A39, 876-881'
_refine_ls_abs_structure_Flack -0.3(3)
_refine_ls_extinction_coef 0.035(3)
_refine_ls_extinction_expression Fc^*^=kFc[1+0.001xFc^2^\l^3^/sin(2\q)]^-1/4^
_refine_ls_extinction_method SHELXL
_refine_ls_goodness_of_fit_ref 1.051
_refine_ls_hydrogen_treatment constr
_refine_ls_matrix_type full
_refine_ls_number_parameters 158
_refine_ls_number_reflns 1877
_refine_ls_number_restraints 1
_refine_ls_restrained_S_all 1.050
_refine_ls_R_factor_all 0.0424
_refine_ls_R_factor_gt 0.0394
_refine_ls_shift/su_max 0.000
_refine_ls_shift/su_mean 0.000
_refine_ls_structure_factor_coef Fsqd
_refine_ls_weighting_details 'calc w=1/[\s^2^(Fo^2^)+(0.0546P)^2^+0.0000P] where P=(Fo^2^+2Fc^2^)/3'
_refine_ls_weighting_scheme calc
_refine_ls_wR_factor_gt 0.1053
_refine_ls_wR_factor_ref 0.1075
_reflns_number_gt 1648
_reflns_number_total 1877
_reflns_threshold_expression >2sigma(I)
_cod_data_source_file c5ob00708a2.cif
_cod_data_source_block 3a
_cod_depositor_comments
;
The following automatic conversions were performed:

'_symmetry_cell_setting' value 'Monoclinic' changed to 'monoclinic'
according to
/usr/data/users/saulius/crontab/automatic-downloads/rss-feeds/RSC/lib/dictionaries/cif_core.dic
dictionary named 'cif_core.dic' version 2.4.2 from 2011-04-26.

'_exptl_absorpt_correction_type' value 'MULTI-SCAN' changed to
'multi-scan' according to
/usr/data/users/saulius/crontab/automatic-downloads/rss-feeds/RSC/lib/dictionaries/cif_core.dic
dictionary named 'cif_core.dic' version 2.4.2 from 2011-04-26.

Automatic conversion script
Id: cif_fix_values 3271 2015-04-21 07:52:19Z andrius 

 Adding full bibliography for 7154459.cif.
;
_cod_original_sg_symbol_H-M P2(1)
_cod_database_code 7154459

loop_
_symmetry_equiv_pos_as_xyz
'x, y, z'
'-x, y+1/2, -z'

loop_
_atom_site_label
_atom_site_type_symbol
_atom_site_fract_x
_atom_site_fract_y
_atom_site_fract_z
_atom_site_U_iso_or_equiv
_atom_site_adp_type
_atom_site_occupancy
_atom_site_symmetry_multiplicity
_atom_site_calc_flag
_atom_site_refinement_flags
O6 O -0.0051(2) -0.4482(3) -0.6885(2) 0.0261(5) Uani 1 1 d .
O2 O -0.2007(2) -0.7681(3) -0.6270(2) 0.0253(4) Uani 1 1 d .
N1 N -0.1798(3) -0.9279(3) -0.6391(2) 0.0199(5) Uani 1 1 d .
O1 O -0.2786(2) -1.0441(3) -0.6393(2) 0.0275(5) Uani 1 1 d .
O4 O 0.1577(3) -0.5673(3) -0.9360(2) 0.0339(5) Uani 1 1 d .
O3 O 0.2885(2) -0.7730(3) -0.7616(2) 0.0272(4) Uani 1 1 d .
O5 O -0.2278(2) -0.5385(3) -0.89206(19) 0.0227(4) Uani 1 1 d .
C8 C -0.0734(3) -0.5549(4) -0.7879(3) 0.0195(5) Uani 1 1 d .
C4 C 0.2362(3) -1.0865(4) -0.7512(3) 0.0263(6) Uani 1 1 d .
H4A H 0.3372 -1.1092 -0.7645 0.039 Uiso 1 1 calc R
H4B H 0.1446 -1.0822 -0.8484 0.039 Uiso 1 1 calc R
H4C H 0.2179 -1.1802 -0.6916 0.039 Uiso 1 1 calc R
C3 C 0.2500(3) -0.9093(4) -0.6711(3) 0.0207(5) Uani 1 1 d .
C9 C -0.3201(3) -0.3815(4) -0.8782(3) 0.0256(6) Uani 1 1 d .
H9A H -0.2824 -0.2756 -0.9133 0.031 Uiso 1 1 calc R
H9B H -0.3031 -0.3635 -0.7734 0.031 Uiso 1 1 calc R
C2 C 0.0839(3) -0.8408(4) -0.6664(3) 0.0199(5) Uani 1 1 d .
H2 H 0.1110 -0.7635 -0.5776 0.024 Uiso 1 1 calc R
C6 C 0.0071(3) -0.7248(4) -0.8094(3) 0.0198(6) Uani 1 1 d .
H6 H -0.0729 -0.7951 -0.8924 0.024 Uiso 1 1 calc R
C10 C -0.4989(4) -0.4147(5) -0.9727(5) 0.0450(9) Uani 1 1 d .
H10A H -0.5364 -0.5154 -0.9332 0.068 Uiso 1 1 calc R
H10B H -0.5132 -0.4389 -1.0749 0.068 Uiso 1 1 calc R
H10C H -0.5625 -0.3110 -0.9709 0.068 Uiso 1 1 calc R
C7 C 0.1554(3) -0.6761(4) -0.8453(3) 0.0249(6) Uani 1 1 d .
C5 C 0.3929(3) -0.9093(4) -0.5158(3) 0.0271(6) Uani 1 1 d .
H5A H 0.4010 -0.7938 -0.4700 0.041 Uiso 1 1 calc R
H5B H 0.4949 -0.9359 -0.5262 0.041 Uiso 1 1 calc R
H5C H 0.3729 -0.9982 -0.4532 0.041 Uiso 1 1 calc R
C1 C -0.0259(3) -0.9911(3) -0.6553(3) 0.0209(6) Uani 1 1 d .
H1A H -0.0578 -1.0646 -0.7454 0.025 Uiso 1 1 calc R
H1B H 0.0376 -1.0653 -0.5690 0.025 Uiso 1 1 calc R

loop_
_atom_site_aniso_label
_atom_site_aniso_U_11
_atom_site_aniso_U_22
_atom_site_aniso_U_33
_atom_site_aniso_U_23
_atom_site_aniso_U_13
_atom_site_aniso_U_12
O6 0.0269(9) 0.0211(11) 0.0230(9) -0.0033(8) 0.0023(7) 0.0009(8)
O2 0.0269(9) 0.0199(11) 0.0284(10) 0.0008(8) 0.0103(7) 0.0011(8)
N1 0.0221(10) 0.0176(13) 0.0174(10) 0.0031(9) 0.0052(8) -0.0031(9)
O1 0.0261(9) 0.0251(11) 0.0320(10) -0.0013(9) 0.0124(8) -0.0057(8)
O4 0.0345(10) 0.0354(13) 0.0363(11) 0.0141(10) 0.0189(9) 0.0071(9)
O3 0.0219(8) 0.0282(10) 0.0331(10) 0.0092(9) 0.0128(7) 0.0049(9)
O5 0.0219(9) 0.0216(10) 0.0210(9) -0.0014(8) 0.0048(7) 0.0036(8)
C8 0.0202(11) 0.0203(13) 0.0162(11) 0.0040(11) 0.0056(9) 0.0022(10)
C4 0.0254(13) 0.0274(14) 0.0251(13) 0.0000(11) 0.0090(11) 0.0068(11)
C3 0.0192(11) 0.0203(13) 0.0209(12) 0.0036(11) 0.0064(10) 0.0037(10)
C9 0.0274(13) 0.0188(16) 0.0288(14) 0.0002(11) 0.0095(11) 0.0051(11)
C2 0.0217(12) 0.0187(13) 0.0169(12) 0.0004(10) 0.0051(9) 0.0013(10)
C6 0.0204(11) 0.0171(13) 0.0190(12) 0.0009(10) 0.0049(9) 0.0005(10)
C10 0.0236(14) 0.0317(18) 0.071(2) -0.0099(18) 0.0099(14) 0.0008(13)
C7 0.0252(13) 0.0257(17) 0.0230(14) 0.0049(12) 0.0087(11) 0.0034(11)
C5 0.0220(12) 0.0314(16) 0.0244(13) 0.0015(12) 0.0054(10) 0.0034(11)
C1 0.0210(12) 0.0184(14) 0.0235(13) 0.0022(10) 0.0090(10) 0.0031(10)

loop_
_atom_type_symbol
_atom_type_description
_atom_type_scat_dispersion_real
_atom_type_scat_dispersion_imag
_atom_type_scat_source
C C 0.0181 0.0091 'International Tables Vol C Tables 4.2.6.8 and 6.1.1.4'
H H 0.0000 0.0000 'International Tables Vol C Tables 4.2.6.8 and 6.1.1.4'
N N 0.0311 0.0180 'International Tables Vol C Tables 4.2.6.8 and 6.1.1.4'
O O 0.0492 0.0322 'International Tables Vol C Tables 4.2.6.8 and 6.1.1.4'

loop_
_geom_angle_atom_site_label_1
_geom_angle_atom_site_label_2
_geom_angle_atom_site_label_3
_geom_angle
O2 N1 O1 124.1(2)
O2 N1 C1 119.7(2)
O1 N1 C1 116.2(2)
C7 O3 C3 112.5(2)
C8 O5 C9 116.1(2)
O6 C8 O5 124.7(2)
O6 C8 C6 123.8(2)
O5 C8 C6 111.5(2)
O3 C3 C4 107.2(2)
O3 C3 C5 106.9(2)
C4 C3 C5 111.6(2)
O3 C3 C2 103.2(2)
C4 C3 C2 114.6(2)
C5 C3 C2 112.5(2)
O5 C9 C10 107.3(2)
C1 C2 C6 114.8(2)
C1 C2 C3 112.7(2)
C6 C2 C3 103.8(2)
C8 C6 C7 108.7(2)
C8 C6 C2 114.4(2)
C7 C6 C2 103.4(2)
O4 C7 O3 122.8(3)
O4 C7 C6 126.5(2)
O3 C7 C6 110.7(2)
N1 C1 C2 113.5(2)

loop_
_geom_bond_atom_site_label_1
_geom_bond_atom_site_label_2
_geom_bond_distance
O6 C8 1.207(3)
O2 N1 1.222(3)
N1 O1 1.228(3)
N1 C1 1.497(3)
O4 C7 1.201(4)
O3 C7 1.337(3)
O3 C3 1.466(3)
O5 C8 1.331(3)
O5 C9 1.462(3)
C8 C6 1.508(4)
C4 C3 1.515(4)
C3 C5 1.520(3)
C3 C2 1.562(4)
C9 C10 1.486(4)
C2 C1 1.511(4)
C2 C6 1.538(4)
C6 C7 1.518(4)
